data_7245650
loop_
_publ_author_name
'Ju, Huiyeong'
'Kim, Seulgi'
'Jung, Jong Hwa'
'Lee, Shim Sung'

_publ_section_title
;
 A series of entangled MOFs constructed from flexible dipyridyl piperazine
 and rigid dicarboxylate: interpenetration, self-penetration and
 polycatenation
;
_journal_name_full CrystEngComm
_journal_paper_doi 10.1039/D2CE00745B
_journal_year 2022
_chemical_formula_sum 'C255 H287 Cu8 N37 O51'
_chemical_formula_weight 5194.52
_space_group_crystal_system orthorhombic
_space_group_IT_number 19
_space_group_name_Hall 'P 2ac 2ab'
_space_group_name_H-M_alt 'P 21 21 21'
_atom_sites_solution_hydrogens geom
_audit_creation_method SHELXL-2018/3
_audit_update_record
;
2022-09-01 deposited with the CCDC.	2022-10-11 downloaded from the CCDC.
;
_cell_angle_alpha 90
_cell_angle_beta 90
_cell_angle_gamma 90
_cell_formula_units_Z 1
_cell_length_a 18.2794(5)
_cell_length_b 29.9253(8)
_cell_length_c 13.2838(3)
_cell_measurement_reflns_used 7391
_cell_measurement_temperature 173(2)
_cell_measurement_theta_max 22.39
_cell_measurement_theta_min 2.33
_cell_volume 7266.5(3)
_computing_cell_refinement 'Bruker SAINT'
_computing_data_collection 'Bruker APEX2'
_computing_data_reduction 'Bruker SAINT'
_computing_molecular_graphics 'Bruker SHELXTL'
_computing_publication_material 'Bruker SHELXTL'
_computing_structure_refinement 'SHELXL-2018/3 (Sheldrick, 2018)'
_computing_structure_solution 'SHELXS-97 (Sheldrick 2008)'
_diffrn_ambient_temperature 173(2)
_diffrn_measured_fraction_theta_full 0.998
_diffrn_measured_fraction_theta_max 0.998
_diffrn_measurement_device_type 'Bruker APEX-II CCD'
_diffrn_measurement_method '\f and \w scans'
_diffrn_radiation_type MoK\a
_diffrn_radiation_wavelength 0.71073
_diffrn_reflns_av_R_equivalents 0.0858
_diffrn_reflns_av_unetI/netI 0.1002
_diffrn_reflns_Laue_measured_fraction_full 0.998
_diffrn_reflns_Laue_measured_fraction_max 0.998
_diffrn_reflns_limit_h_max 21
_diffrn_reflns_limit_h_min -22
_diffrn_reflns_limit_k_max 36
_diffrn_reflns_limit_k_min -36
_diffrn_reflns_limit_l_max 16
_diffrn_reflns_limit_l_min -13
_diffrn_reflns_number 51292
_diffrn_reflns_point_group_measured_fraction_full 0.998
_diffrn_reflns_point_group_measured_fraction_max 0.998
_diffrn_reflns_theta_full 25.242
_diffrn_reflns_theta_max 26.000
_diffrn_reflns_theta_min 1.759
_exptl_absorpt_coefficient_mu 0.646
_exptl_absorpt_correction_T_max 0.7457
_exptl_absorpt_correction_T_min 0.6361
_exptl_absorpt_correction_type multi-scan
_exptl_crystal_colour blue
_exptl_crystal_density_diffrn 1.187
_exptl_crystal_description block
_exptl_crystal_F_000 2716
_exptl_crystal_size_max 0.213
_exptl_crystal_size_mid 0.208
_exptl_crystal_size_min 0.189
_refine_diff_density_max 0.688
_refine_diff_density_min -0.702
_refine_diff_density_rms 0.096
_refine_ls_abs_structure_details
; 
 Flack x determined using 3007 quotients [(I+)-(I-)]/[(I+)+(I-)] 
 (Parsons, Flack and Wagner, Acta Cryst. B69 (2013) 249-259). 
;
_refine_ls_abs_structure_Flack 0.032(11)
_refine_ls_extinction_method none
_refine_ls_goodness_of_fit_ref 1.031
_refine_ls_hydrogen_treatment constr
_refine_ls_matrix_type full
_refine_ls_number_parameters 883
_refine_ls_number_reflns 14279
_refine_ls_number_restraints 104
_refine_ls_restrained_S_all 1.029
_refine_ls_R_factor_all 0.1149
_refine_ls_R_factor_gt 0.0721
_refine_ls_shift/su_max 0.007
_refine_ls_shift/su_mean 0.000
_refine_ls_structure_factor_coef Fsqd
_refine_ls_weighting_details 'w=1/[\s^2^(Fo^2^)+(0.1200P)^2^] where P=(Fo^2^+2Fc^2^)/3'
_refine_ls_weighting_scheme calc
_refine_ls_wR_factor_gt 0.1883
_refine_ls_wR_factor_ref 0.2160
_reflns_Friedel_coverage 0.825
_reflns_Friedel_fraction_full 0.999
_reflns_Friedel_fraction_max 0.999
_reflns_number_gt 9368
_reflns_number_total 14279
_reflns_threshold_expression 'I > 2\s(I)'
_cod_data_source_file d2ce00745b2.cif
_cod_data_source_block 1
_cod_database_code 7245650
_shelx_shelxl_version_number 2018/3
_shelx_space_group_comment
; 
The symmetry employed for this shelxl refinement is uniquely defined 
by the following loop, which should always be used as a source of 
symmetry information in preference to the above space-group names. 
They are only intended as comments. 
;
_shelx_estimated_absorpt_t_min 0.875
_shelx_estimated_absorpt_t_max 0.888

loop_
_space_group_symop_operation_xyz
'x, y, z'
'-x+1/2, -y, z+1/2'
'-x, y+1/2, -z+1/2'
'x+1/2, -y+1/2, -z'

loop_
_atom_site_label
_atom_site_type_symbol
_atom_site_fract_x
_atom_site_fract_y
_atom_site_fract_z
_atom_site_U_iso_or_equiv
_atom_site_adp_type
_atom_site_occupancy
_atom_site_site_symmetry_order
_atom_site_calc_flag
_atom_site_refinement_flags_posn
_atom_site_refinement_flags_adp
_atom_site_refinement_flags_occupancy
_atom_site_disorder_assembly
_atom_site_disorder_group
Cu1 Cu 0.51411(6) 0.42717(3) 0.19199(7) 0.0382(3) Uani 1 1 d . . . . .
Cu2 Cu 0.98489(6) 0.43016(3) 1.21309(8) 0.0468(3) Uani 1 1 d . . . . .
O1 O 0.4998(3) 0.48990(17) 0.2137(4) 0.0458(15) Uani 1 1 d . . . . .
O2 O 0.5484(4) 0.49969(19) 0.0617(5) 0.0612(19) Uani 1 1 d . . . . .
O3 O 0.5461(4) 0.87142(19) 0.2059(5) 0.0580(18) Uani 1 1 d . . . . .
O4 O 0.4698(4) 0.86208(17) 0.3335(5) 0.0480(16) Uani 1 1 d . . . . .
O5 O 0.9936(3) 0.49440(17) 1.1922(5) 0.0485(15) Uani 1 1 d . . . . .
O6 O 1.0282(6) 0.49661(19) 1.0329(5) 0.078(3) Uani 1 1 d . . . . .
O7 O 1.1079(5) 0.8697(2) 1.1399(6) 0.073(2) Uani 1 1 d . . . . .
O8 O 1.0216(4) 0.86626(19) 1.2573(5) 0.0576(18) Uani 1 1 d . . . . .
O9 O 0.6033(16) 0.7207(10) 0.545(3) 0.224(15) Uani 0.5 1 d D U P . .
O10 O 0.7367(10) 0.7751(12) 0.0799(17) 0.154(12) Uani 0.5 1 d . . P . .
O1W O 1.0639(5) 0.4102(3) 1.0712(6) 0.088(3) Uani 1 1 d . . . . .
O2W O 0.9514(8) 0.6747(4) 0.4657(8) 0.063(4) Uani 0.5 1 d . . P . .
O3W O 0.9716(8) 0.8216(5) 0.4874(11) 0.073(4) Uani 0.5 1 d . U P . .
O4W O 0.6080(6) 0.9889(4) 0.1340(10) 0.052(3) Uani 0.5 1 d . U P . .
O5W O 0.8901(4) 0.4629(2) 1.3714(6) 0.0628(18) Uani 1 1 d . U . . .
N1 N 0.4248(4) 0.4249(2) 0.1063(5) 0.0389(16) Uani 1 1 d . . . . .
N2 N 0.2451(4) 0.4171(3) -0.1808(6) 0.056(2) Uani 1 1 d . . . . .
N3 N 0.2338(4) 0.4399(3) -0.3891(6) 0.059(2) Uani 1 1 d . . . . .
N4 N 0.0716(4) 0.4332(2) -0.6948(5) 0.0470(18) Uani 1 1 d . . . . .
N5 N 0.5994(4) 0.4282(2) 0.2880(5) 0.0413(16) Uani 1 1 d . . . . .
N6 N 0.7318(4) 0.4264(3) 0.6246(6) 0.053(2) Uani 1 1 d . . . . .
N7 N 0.7260(4) 0.4113(3) 0.8381(6) 0.0466(19) Uani 1 1 d . . . . .
N8 N 0.8915(4) 0.4267(2) 1.1334(5) 0.0435(16) Uani 1 1 d . . . . .
N9 N 0.6947(11) 0.7575(5) 0.6348(13) 0.106(9) Uani 0.5 1 d D . P . .
N10 N 0.8395(7) 0.7521(4) 0.0093(10) 0.033(3) Uani 0.5 1 d . U P . .
C1 C 0.3589(5) 0.4352(3) 0.1415(7) 0.053(2) Uani 1 1 d . . . . .
H1A H 0.355638 0.443744 0.210255 0.064 Uiso 1 1 calc R U . . .
C2 C 0.2965(6) 0.4347(4) 0.0879(7) 0.059(3) Uani 1 1 d . . . . .
H2A H 0.251622 0.443627 0.117985 0.070 Uiso 1 1 calc R U . . .
C3 C 0.2983(5) 0.4211(3) -0.0100(7) 0.052(2) Uani 1 1 d . . . . .
C4 C 0.3644(5) 0.4086(4) -0.0495(7) 0.061(3) Uani 1 1 d . . . . .
H4A H 0.368040 0.398239 -0.116905 0.073 Uiso 1 1 calc R U . . .
C5 C 0.4261(5) 0.4114(3) 0.0114(7) 0.053(2) Uani 1 1 d . . . . .
H5A H 0.471895 0.403165 -0.016843 0.063 Uiso 1 1 calc R U . . .
C6 C 0.2277(5) 0.4201(5) -0.0742(9) 0.072(3) Uani 1 1 d . . . . .
H6A H 0.197499 0.394143 -0.054260 0.086 Uiso 1 1 calc R U . . .
H6B H 0.199002 0.447585 -0.061525 0.086 Uiso 1 1 calc R U . . .
C7 C 0.2755(6) 0.4585(4) -0.2231(8) 0.058(3) Uani 1 1 d . . . . .
H7A H 0.318947 0.467784 -0.183739 0.070 Uiso 1 1 calc R U . . .
H7B H 0.238644 0.482683 -0.219002 0.070 Uiso 1 1 calc R U . . .
C8 C 0.1787(6) 0.4050(4) -0.2377(8) 0.067(3) Uani 1 1 d . . . . .
H8A H 0.141274 0.428636 -0.230285 0.080 Uiso 1 1 calc R U . . .
H8B H 0.158209 0.376647 -0.211548 0.080 Uiso 1 1 calc R U . . .
C9 C 0.1992(6) 0.3997(4) -0.3471(9) 0.070(3) Uani 1 1 d . . . . .
H9A H 0.233207 0.374133 -0.354082 0.084 Uiso 1 1 calc R U . . .
H9B H 0.154602 0.392748 -0.386461 0.084 Uiso 1 1 calc R U . . .
C10 C 0.2965(5) 0.4511(4) -0.3293(8) 0.061(3) Uani 1 1 d . . . . .
H10A H 0.319530 0.478540 -0.356384 0.074 Uiso 1 1 calc R U . . .
H10B H 0.332763 0.426627 -0.333101 0.074 Uiso 1 1 calc R U . . .
C11 C 0.2541(6) 0.4315(4) -0.4950(8) 0.076(3) Uani 1 1 d . . . . .
H11A H 0.289559 0.454555 -0.516861 0.091 Uiso 1 1 calc R U . . .
H11B H 0.278459 0.402069 -0.499867 0.091 Uiso 1 1 calc R U . . .
C12 C 0.1914(5) 0.4322(4) -0.5627(7) 0.058(3) Uani 1 1 d . . . . .
C13 C 0.1877(6) 0.4044(4) -0.6466(8) 0.072(3) Uani 1 1 d . . . . .
H13A H 0.227356 0.384839 -0.660467 0.086 Uiso 1 1 calc R U . . .
C14 C 0.1287(6) 0.4044(4) -0.7096(9) 0.069(3) Uani 1 1 d . . . . .
H14A H 0.127380 0.384175 -0.764621 0.083 Uiso 1 1 calc R U . . .
C15 C 0.0747(5) 0.4613(3) -0.6176(7) 0.044(2) Uani 1 1 d . . . . .
H15A H 0.035830 0.481924 -0.607894 0.053 Uiso 1 1 calc R U . . .
C16 C 0.1321(5) 0.4616(4) -0.5518(8) 0.056(3) Uani 1 1 d . . . . .
H16A H 0.131964 0.482143 -0.497298 0.067 Uiso 1 1 calc R U . . .
C17 C 0.6581(5) 0.4013(3) 0.2774(7) 0.053(2) Uani 1 1 d . . . . .
H17A H 0.663874 0.385306 0.216199 0.064 Uiso 1 1 calc R U . . .
C18 C 0.7101(5) 0.3962(4) 0.3517(7) 0.054(3) Uani 1 1 d . . . . .
H18A H 0.751032 0.377259 0.341025 0.065 Uiso 1 1 calc R U . . .
C19 C 0.7022(5) 0.4189(3) 0.4425(7) 0.048(2) Uani 1 1 d . . . . .
C20 C 0.6414(5) 0.4462(3) 0.4517(7) 0.050(2) Uani 1 1 d . . . . .
H20A H 0.633228 0.461891 0.512889 0.060 Uiso 1 1 calc R U . . .
C21 C 0.5928(5) 0.4510(3) 0.3735(7) 0.043(2) Uani 1 1 d . . . . .
H21A H 0.553126 0.471204 0.380703 0.052 Uiso 1 1 calc R U . . .
C22 C 0.7582(5) 0.4138(4) 0.5235(8) 0.064(3) Uani 1 1 d . . . . .
H22A H 0.774682 0.382332 0.525201 0.077 Uiso 1 1 calc R U . . .
H22B H 0.801117 0.432559 0.506470 0.077 Uiso 1 1 calc R U . . .
C23 C 0.7955(5) 0.4327(4) 0.6925(7) 0.056(2) Uani 1 1 d . . . . .
H23A H 0.827721 0.456397 0.665035 0.067 Uiso 1 1 calc R U . . .
H23B H 0.824067 0.404675 0.695901 0.067 Uiso 1 1 calc R U . . .
C24 C 0.6854(5) 0.3921(3) 0.6687(7) 0.051(2) Uani 1 1 d . . . . .
H24A H 0.712455 0.363497 0.671694 0.061 Uiso 1 1 calc R U . . .
H24B H 0.641666 0.387654 0.625770 0.061 Uiso 1 1 calc R U . . .
C25 C 0.6620(5) 0.4053(4) 0.7719(7) 0.053(2) Uani 1 1 d . . . . .
H25A H 0.633911 0.433510 0.768625 0.064 Uiso 1 1 calc R U . . .
H25B H 0.629682 0.381890 0.800210 0.064 Uiso 1 1 calc R U . . .
C26 C 0.7707(5) 0.4456(3) 0.7966(8) 0.055(3) Uani 1 1 d . . . . .
H26A H 0.813847 0.450517 0.840313 0.066 Uiso 1 1 calc R U . . .
H26B H 0.742645 0.473912 0.793484 0.066 Uiso 1 1 calc R U . . .
C27 C 0.7036(5) 0.4226(4) 0.9394(7) 0.058(3) Uani 1 1 d . . . . .
H27A H 0.667885 0.400208 0.963616 0.070 Uiso 1 1 calc R U . . .
H27B H 0.679202 0.452127 0.938921 0.070 Uiso 1 1 calc R U . . .
C28 C 0.7680(5) 0.4240(3) 1.0106(7) 0.045(2) Uani 1 1 d . . . . .
C29 C 0.8220(6) 0.3917(4) 1.0061(9) 0.071(3) Uani 1 1 d . . . . .
H29A H 0.817351 0.367908 0.959083 0.085 Uiso 1 1 calc R U . . .
C30 C 0.8822(6) 0.3930(3) 1.0679(8) 0.059(3) Uani 1 1 d . . . . .
H30A H 0.917663 0.369838 1.064355 0.071 Uiso 1 1 calc R U . . .
C31 C 0.8396(5) 0.4579(3) 1.1399(7) 0.049(2) Uani 1 1 d . . . . .
H31A H 0.845536 0.481678 1.186505 0.058 Uiso 1 1 calc R U . . .
C32 C 0.7784(5) 0.4565(3) 1.0819(8) 0.053(2) Uani 1 1 d . . . . .
H32A H 0.741842 0.478648 1.091051 0.063 Uiso 1 1 calc R U . . .
C33 C 0.5221(5) 0.5146(3) 0.1421(7) 0.044(2) Uani 1 1 d . . . . .
C34 C 0.5195(5) 0.5639(2) 0.1618(6) 0.0399(18) Uani 1 1 d . . . . .
C35 C 0.5272(5) 0.5943(3) 0.0828(6) 0.045(2) Uani 1 1 d . . . . .
H35A H 0.532307 0.583697 0.015740 0.054 Uiso 1 1 calc R U . . .
C36 C 0.5275(5) 0.6397(3) 0.1017(7) 0.046(2) Uani 1 1 d . . . . .
H36A H 0.532178 0.660090 0.047301 0.055 Uiso 1 1 calc R U . . .
C37 C 0.5211(5) 0.6558(2) 0.2003(7) 0.045(2) Uani 1 1 d . . . . .
C38 C 0.5140(5) 0.6259(3) 0.2782(7) 0.045(2) Uani 1 1 d . . . . .
H38A H 0.509942 0.636558 0.345332 0.054 Uiso 1 1 calc R U . . .
C39 C 0.5129(5) 0.5803(2) 0.2595(6) 0.0406(19) Uani 1 1 d . . . . .
H39A H 0.507492 0.560042 0.314020 0.049 Uiso 1 1 calc R U . . .
C40 C 0.5183(5) 0.7049(3) 0.2194(7) 0.048(2) Uani 1 1 d . . . . .
C41 C 0.5671(6) 0.7331(3) 0.1670(8) 0.054(3) Uani 1 1 d . . . . .
H41A H 0.602046 0.720773 0.121929 0.065 Uiso 1 1 calc R U . . .
C42 C 0.5638(6) 0.7793(3) 0.1817(8) 0.055(3) Uani 1 1 d . . . . .
H42A H 0.596524 0.798344 0.146446 0.066 Uiso 1 1 calc R U . . .
C43 C 0.5126(5) 0.7976(3) 0.2479(7) 0.044(2) Uani 1 1 d . . . . .
C44 C 0.4663(5) 0.7689(3) 0.3009(8) 0.053(2) Uani 1 1 d . . . . .
H44A H 0.432815 0.780709 0.348796 0.064 Uiso 1 1 calc R U . . .
C45 C 0.4692(5) 0.7236(3) 0.2838(8) 0.053(3) Uani 1 1 d . . . . .
H45A H 0.435667 0.704719 0.318106 0.064 Uiso 1 1 calc R U . . .
C46 C 0.5110(6) 0.8472(3) 0.2613(7) 0.048(2) Uani 1 1 d . . . . .
C47 C 1.0136(5) 0.5150(3) 1.1145(6) 0.0400(19) Uani 1 1 d . . . . .
C48 C 1.0209(4) 0.5645(2) 1.1229(6) 0.0377(18) Uani 1 1 d . . . . .
C49 C 1.0136(4) 0.5845(2) 1.2180(6) 0.0374(18) Uani 1 1 d . . . . .
H49A H 1.004072 0.566662 1.275658 0.045 Uiso 1 1 calc R U . . .
C50 C 1.0202(5) 0.6300(3) 1.2273(6) 0.0399(18) Uani 1 1 d . . . . .
H50A H 1.014499 0.643478 1.291569 0.048 Uiso 1 1 calc R U . . .
C51 C 1.0351(5) 0.6570(2) 1.1437(6) 0.042(2) Uani 1 1 d . . . . .
C52 C 1.0429(5) 0.6359(3) 1.0498(7) 0.046(2) Uani 1 1 d . . . . .
H52A H 1.053221 0.653449 0.991927 0.055 Uiso 1 1 calc R U . . .
C53 C 1.0359(5) 0.5910(2) 1.0405(6) 0.041(2) Uani 1 1 d . . . . .
H53A H 1.041335 0.577618 0.976104 0.049 Uiso 1 1 calc R U . . .
C54 C 1.0428(5) 0.7063(3) 1.1556(7) 0.043(2) Uani 1 1 d . . . . .
C55 C 1.0929(5) 0.7303(3) 1.1017(7) 0.047(2) Uani 1 1 d . . . . .
H55A H 1.123943 0.715255 1.055457 0.057 Uiso 1 1 calc R U . . .
C56 C 1.0993(5) 0.7770(3) 1.1134(8) 0.052(2) Uani 1 1 d . . . . .
H56A H 1.134281 0.792846 1.074465 0.063 Uiso 1 1 calc R U . . .
C57 C 1.0562(5) 0.7998(3) 1.1798(7) 0.043(2) Uani 1 1 d . . . . .
C58 C 1.0043(6) 0.7756(3) 1.2338(7) 0.058(3) Uani 1 1 d . . . . .
H58A H 0.972674 0.790963 1.278644 0.070 Uiso 1 1 calc R U . . .
C59 C 0.9974(6) 0.7296(3) 1.2240(7) 0.056(3) Uani 1 1 d . . . . .
H59A H 0.962368 0.713797 1.263129 0.067 Uiso 1 1 calc R U . . .
C60 C 1.0630(5) 0.8490(3) 1.1901(7) 0.046(2) Uani 1 1 d . . . . .
C61 C 0.6236(15) 0.7556(8) 0.589(3) 0.149(14) Uani 0.5 1 d D U P . .
H61A H 0.592120 0.780873 0.591173 0.179 Uiso 0.5 1 calc R U P . .
C62 C 0.7262(15) 0.7162(7) 0.670(3) 0.149(14) Uani 0.5 1 d D U P . .
H62A H 0.774285 0.722186 0.699855 0.224 Uiso 0.5 1 calc R U P . .
H62B H 0.694068 0.702982 0.721240 0.224 Uiso 0.5 1 calc R U P . .
H62C H 0.731526 0.695460 0.613678 0.224 Uiso 0.5 1 calc R U P . .
C63 C 0.7131(17) 0.7977(7) 0.689(3) 0.154(14) Uani 0.5 1 d D U P . .
H63A H 0.762580 0.794917 0.716703 0.232 Uiso 0.5 1 calc R U P . .
H63B H 0.711279 0.823260 0.642858 0.232 Uiso 0.5 1 calc R U P . .
H63C H 0.678110 0.802213 0.743765 0.232 Uiso 0.5 1 calc R U P . .
C64 C 0.7743(18) 0.7479(12) 0.052(2) 0.101(10) Uani 0.5 1 d . . P . .
H64A H 0.756841 0.718189 0.058937 0.121 Uiso 0.5 1 calc R U P . .
C65 C 0.882(2) 0.7853(11) -0.011(3) 0.152(17) Uani 0.5 1 d . . P . .
H65A H 0.926661 0.774292 -0.043164 0.227 Uiso 0.5 1 calc R U P . .
H65B H 0.856856 0.806024 -0.056451 0.227 Uiso 0.5 1 calc R U P . .
H65C H 0.894680 0.800922 0.051588 0.227 Uiso 0.5 1 calc R U P . .
C66 C 0.8881(17) 0.7138(12) -0.029(2) 0.119(12) Uani 0.5 1 d . . P . .
H66A H 0.863038 0.685219 -0.019216 0.179 Uiso 0.5 1 calc R U P . .
H66B H 0.897936 0.718083 -0.101230 0.179 Uiso 0.5 1 calc R U P . .
H66C H 0.934467 0.713719 0.007811 0.179 Uiso 0.5 1 calc R U P . .
O11 O 0.7205(14) 0.8047(10) 0.350(3) 0.098(11) Uani 0.25 1 d D U P . .
N11 N 0.8359(13) 0.7844(8) 0.414(2) 0.130(17) Uani 0.25 1 d D U P . .
C67 C 0.7649(14) 0.7743(8) 0.372(2) 0.049(9) Uani 0.25 1 d D U P . .
H67 H 0.751707 0.744073 0.359992 0.059 Uiso 0.25 1 calc R U P . .
C68 C 0.840(2) 0.8251(10) 0.473(4) 0.109(19) Uani 0.25 1 d D U P . .
H68A H 0.890499 0.828813 0.498243 0.163 Uiso 0.25 1 calc R U P . .
H68B H 0.827648 0.850681 0.430370 0.163 Uiso 0.25 1 calc R U P . .
H68C H 0.806479 0.823428 0.529847 0.163 Uiso 0.25 1 calc R U P . .
C69 C 0.8754(15) 0.7465(9) 0.455(3) 0.053(9) Uani 0.25 1 d D U P . .
H69A H 0.922463 0.756584 0.482028 0.080 Uiso 0.25 1 calc R U P . .
H69B H 0.846567 0.732791 0.509110 0.080 Uiso 0.25 1 calc R U P . .
H69C H 0.883751 0.724531 0.401642 0.080 Uiso 0.25 1 calc R U P . .

loop_
_atom_site_aniso_label
_atom_site_aniso_U_11
_atom_site_aniso_U_22
_atom_site_aniso_U_33
_atom_site_aniso_U_23
_atom_site_aniso_U_13
_atom_site_aniso_U_12
Cu1 0.0556(6) 0.0217(4) 0.0373(5) 0.0020(4) -0.0097(5) -0.0015(5)
Cu2 0.0612(6) 0.0283(5) 0.0510(6) 0.0112(5) -0.0225(5) -0.0077(6)
O1 0.068(4) 0.028(3) 0.042(3) 0.004(2) -0.007(3) -0.006(3)
O2 0.088(5) 0.034(3) 0.061(5) -0.006(3) 0.021(4) 0.004(3)
O3 0.095(5) 0.028(3) 0.051(4) 0.003(3) 0.000(4) 0.002(3)
O4 0.069(4) 0.028(3) 0.047(4) -0.004(3) -0.012(3) 0.007(3)
O5 0.071(4) 0.025(3) 0.049(3) 0.006(2) -0.010(4) -0.006(3)
O6 0.152(8) 0.031(3) 0.052(4) 0.000(3) 0.008(5) -0.013(4)
O7 0.118(6) 0.034(3) 0.068(5) -0.003(3) 0.001(5) -0.021(4)
O8 0.072(4) 0.030(3) 0.071(4) -0.007(3) -0.026(4) 0.000(3)
O9 0.224(15) 0.224(15) 0.224(15) 0.000(3) 0.000(3) 0.000(3)
O10 0.059(12) 0.32(4) 0.084(16) 0.017(19) 0.021(11) 0.047(17)
O1W 0.114(7) 0.072(5) 0.079(6) 0.013(4) 0.025(5) 0.022(5)
O2W 0.107(11) 0.067(8) 0.015(6) -0.007(6) 0.001(6) 0.035(8)
O3W 0.078(5) 0.071(5) 0.071(5) 0.001(3) 0.001(3) -0.002(3)
O4W 0.050(4) 0.053(4) 0.051(4) -0.001(3) -0.001(3) 0.000(3)
O5W 0.065(3) 0.062(3) 0.062(3) 0.005(2) -0.001(2) -0.002(2)
N1 0.054(4) 0.032(3) 0.031(4) 0.001(3) -0.008(3) 0.003(4)
N2 0.048(4) 0.079(6) 0.041(4) 0.006(4) -0.014(4) -0.011(4)
N3 0.046(5) 0.083(6) 0.048(5) 0.003(4) -0.017(4) -0.006(4)
N4 0.059(4) 0.039(4) 0.043(4) 0.008(4) -0.011(4) 0.000(4)
N5 0.055(4) 0.033(3) 0.036(4) 0.005(3) -0.003(3) 0.001(4)
N6 0.045(4) 0.069(5) 0.045(5) 0.010(4) -0.013(3) -0.005(4)
N7 0.036(4) 0.064(5) 0.040(4) 0.001(4) -0.007(3) -0.005(4)
N8 0.059(4) 0.036(4) 0.036(4) 0.003(3) -0.008(3) 0.006(4)
N9 0.20(3) 0.051(11) 0.067(14) 0.000(10) 0.062(17) -0.013(14)
N10 0.032(3) 0.033(3) 0.033(3) 0.0010(14) 0.0004(14) -0.0002(14)
C1 0.062(6) 0.066(6) 0.033(5) -0.004(5) -0.008(4) 0.002(5)
C2 0.058(6) 0.068(7) 0.050(6) 0.001(5) -0.004(5) 0.007(6)
C3 0.049(5) 0.067(7) 0.041(5) 0.006(5) -0.004(4) 0.002(5)
C4 0.061(6) 0.086(8) 0.036(5) -0.007(5) -0.016(5) 0.016(6)
C5 0.049(5) 0.060(6) 0.049(6) -0.002(5) -0.001(5) 0.004(5)
C6 0.046(6) 0.104(10) 0.066(7) 0.021(7) -0.007(5) 0.003(6)
C7 0.055(6) 0.067(7) 0.051(6) -0.003(5) -0.012(5) -0.003(5)
C8 0.055(6) 0.086(8) 0.059(7) 0.006(6) -0.021(5) -0.014(6)
C9 0.052(6) 0.087(8) 0.071(8) -0.008(7) -0.022(6) -0.008(6)
C10 0.037(5) 0.088(8) 0.059(7) 0.009(6) -0.015(5) -0.014(5)
C11 0.050(6) 0.120(10) 0.057(7) 0.000(7) -0.013(5) -0.003(8)
C12 0.047(5) 0.086(8) 0.042(5) 0.002(6) -0.008(4) 0.003(6)
C13 0.058(6) 0.104(9) 0.054(6) -0.015(6) -0.025(5) 0.034(6)
C14 0.080(8) 0.060(6) 0.068(7) -0.012(6) -0.018(6) 0.012(6)
C15 0.043(5) 0.046(5) 0.044(5) 0.003(4) -0.008(4) -0.007(4)
C16 0.059(6) 0.066(6) 0.043(5) -0.014(5) 0.000(5) 0.001(5)
C17 0.051(5) 0.067(6) 0.042(5) -0.010(5) -0.001(4) 0.008(5)
C18 0.044(5) 0.068(7) 0.051(6) -0.010(5) -0.003(5) 0.008(5)
C19 0.046(5) 0.055(6) 0.044(5) 0.003(5) -0.004(4) 0.000(5)
C20 0.052(5) 0.061(6) 0.037(5) -0.006(4) -0.004(4) -0.002(5)
C21 0.050(5) 0.039(5) 0.042(5) -0.005(4) -0.010(4) 0.003(4)
C22 0.043(5) 0.099(8) 0.050(6) 0.002(6) 0.004(5) 0.002(6)
C23 0.044(5) 0.077(7) 0.045(5) 0.005(6) -0.008(4) -0.024(5)
C24 0.041(5) 0.072(6) 0.038(5) 0.010(5) -0.009(4) -0.013(5)
C25 0.040(5) 0.074(7) 0.045(5) 0.004(5) -0.008(4) -0.004(5)
C26 0.040(5) 0.067(6) 0.058(7) 0.000(5) -0.022(5) -0.006(4)
C27 0.053(5) 0.074(7) 0.049(6) 0.000(6) -0.009(5) 0.002(6)
C28 0.053(5) 0.041(5) 0.040(5) 0.002(4) -0.003(4) 0.008(5)
C29 0.078(8) 0.061(6) 0.073(8) -0.023(6) -0.035(6) 0.004(6)
C30 0.071(7) 0.042(5) 0.064(7) -0.012(5) -0.029(6) 0.010(5)
C31 0.064(6) 0.042(5) 0.040(5) -0.003(4) -0.006(5) 0.004(5)
C32 0.053(6) 0.053(6) 0.052(6) -0.001(5) 0.006(5) 0.017(5)
C33 0.048(5) 0.031(4) 0.052(5) 0.003(4) -0.012(5) 0.000(4)
C34 0.043(4) 0.027(4) 0.050(5) 0.000(3) -0.008(4) 0.004(4)
C35 0.062(6) 0.030(4) 0.044(5) -0.003(4) -0.005(4) 0.006(4)
C36 0.060(6) 0.027(4) 0.051(5) 0.000(4) 0.003(5) 0.004(4)
C37 0.048(5) 0.026(4) 0.061(6) -0.004(4) 0.012(5) 0.008(4)
C38 0.052(5) 0.033(4) 0.050(5) -0.004(4) 0.006(5) -0.001(4)
C39 0.050(5) 0.029(4) 0.043(4) -0.002(3) 0.002(4) 0.004(4)
C40 0.059(5) 0.028(4) 0.058(5) -0.007(4) 0.014(5) 0.000(4)
C41 0.072(7) 0.032(4) 0.059(6) -0.004(4) 0.020(5) -0.002(5)
C42 0.070(6) 0.032(5) 0.062(6) -0.001(4) -0.005(6) -0.004(4)
C43 0.052(5) 0.028(4) 0.052(5) -0.003(4) -0.008(5) 0.004(4)
C44 0.056(6) 0.037(4) 0.067(6) -0.010(5) -0.008(5) 0.004(4)
C45 0.057(6) 0.034(4) 0.069(7) -0.008(4) 0.016(5) -0.001(4)
C46 0.075(6) 0.029(4) 0.039(5) 0.000(4) -0.012(5) 0.003(5)
C47 0.048(5) 0.033(4) 0.039(5) 0.000(4) -0.012(4) -0.006(4)
C48 0.035(4) 0.024(4) 0.054(5) 0.003(3) -0.010(4) -0.007(4)
C49 0.035(4) 0.031(4) 0.047(5) 0.006(3) 0.005(4) -0.003(4)
C50 0.046(5) 0.033(4) 0.040(4) -0.001(3) 0.004(4) -0.002(4)
C51 0.060(6) 0.024(4) 0.043(5) 0.005(3) 0.007(4) -0.001(4)
C52 0.070(6) 0.031(4) 0.037(5) 0.009(4) -0.002(4) -0.012(4)
C53 0.066(6) 0.027(4) 0.030(4) -0.001(3) -0.007(4) 0.001(4)
C54 0.059(5) 0.027(4) 0.044(5) -0.004(4) -0.003(4) 0.000(4)
C55 0.058(6) 0.029(4) 0.054(6) -0.005(4) 0.011(5) -0.006(4)
C56 0.063(6) 0.037(5) 0.057(6) 0.008(4) -0.001(5) -0.008(5)
C57 0.060(5) 0.030(4) 0.039(5) -0.003(4) 0.001(4) 0.002(4)
C58 0.084(8) 0.036(5) 0.054(6) -0.010(4) 0.012(6) 0.004(5)
C59 0.074(7) 0.034(4) 0.059(6) -0.003(4) 0.012(5) -0.001(5)
C60 0.059(6) 0.034(4) 0.044(5) -0.012(4) -0.012(5) 0.001(4)
C61 0.149(14) 0.149(14) 0.149(14) -0.0001(14) 0.0002(14) -0.0002(14)
C62 0.149(14) 0.149(14) 0.149(14) 0.000(3) 0.001(3) 0.000(3)
C63 0.155(14) 0.154(14) 0.155(14) 0.000(3) 0.001(3) 0.000(3)
C64 0.10(2) 0.14(3) 0.070(19) 0.032(19) 0.009(17) 0.02(2)
C65 0.16(3) 0.14(3) 0.16(3) 0.05(3) -0.03(3) -0.11(3)
C66 0.12(2) 0.17(3) 0.074(19) 0.00(2) 0.002(18) 0.06(2)
O11 0.098(12) 0.098(12) 0.098(12) 0.000(3) 0.000(3) -0.001(3)
N11 0.130(17) 0.130(17) 0.130(17) 0.0001(14) 0.0003(14) 0.0001(14)
C67 0.049(9) 0.049(9) 0.049(9) 0.0000(14) 0.0003(14) 0.0002(14)
C68 0.108(19) 0.109(19) 0.109(19) 0.000(3) 0.000(3) 0.000(3)
C69 0.053(10) 0.053(10) 0.054(10) 0.001(3) -0.001(3) -0.001(3)

loop_
_atom_type_symbol
_atom_type_description
_atom_type_scat_dispersion_real
_atom_type_scat_dispersion_imag
_atom_type_scat_source
C C 0.0033 0.0016 'International Tables Vol C Tables 4.2.6.8 and 6.1.1.4'
H H 0.0000 0.0000 'International Tables Vol C Tables 4.2.6.8 and 6.1.1.4'
N N 0.0061 0.0033 'International Tables Vol C Tables 4.2.6.8 and 6.1.1.4'
O O 0.0106 0.0060 'International Tables Vol C Tables 4.2.6.8 and 6.1.1.4'
Cu Cu 0.3201 1.2651 'International Tables Vol C Tables 4.2.6.8 and 6.1.1.4'

loop_
_geom_angle_atom_site_label_1
_geom_angle_atom_site_label_2
_geom_angle_atom_site_label_3
_geom_angle
_geom_angle_site_symmetry_1
_geom_angle_site_symmetry_3
_geom_angle_publ_flag
O1 Cu1 N1 90.4(3) . . ?
O1 Cu1 O4 178.7(3) . 3_645 ?
N1 Cu1 O4 89.4(3) . 3_645 ?
O1 Cu1 N5 89.8(3) . . ?
N1 Cu1 N5 175.5(3) . . ?
O4 Cu1 N5 90.5(3) 3_645 . ?
O1 Cu1 O3 122.0(2) . 3_645 ?
N1 Cu1 O3 85.6(3) . 3_645 ?
O4 Cu1 O3 59.3(2) 3_645 3_645 ?
N5 Cu1 O3 90.4(3) . 3_645 ?
O1 Cu1 C46 150.4(3) . 3_645 ?
N1 Cu1 C46 87.7(3) . 3_645 ?
O4 Cu1 C46 30.8(3) 3_645 3_645 ?
N5 Cu1 C46 90.0(3) . 3_645 ?
O3 Cu1 C46 28.5(3) 3_645 3_645 ?
O5 Cu2 O8 176.4(3) . 3_747 ?
O5 Cu2 N4 88.8(3) . 1_657 ?
O8 Cu2 N4 88.2(3) 3_747 1_657 ?
O5 Cu2 N8 92.6(3) . . ?
O8 Cu2 N8 90.3(3) 3_747 . ?
N4 Cu2 N8 174.1(3) 1_657 . ?
O5 Cu2 O1W 94.7(3) . . ?
O8 Cu2 O1W 87.2(3) 3_747 . ?
N4 Cu2 O1W 90.8(3) 1_657 . ?
N8 Cu2 O1W 94.8(3) . . ?
O5 Cu2 O5W 79.6(2) . . ?
O8 Cu2 O5W 98.5(3) 3_747 . ?
N4 Cu2 O5W 90.8(3) 1_657 . ?
N8 Cu2 O5W 83.8(2) . . ?
O1W Cu2 O5W 174.0(2) . . ?
C33 O1 Cu1 114.3(5) . . ?
C46 O3 Cu1 80.3(5) . 3_655 ?
C46 O4 Cu1 97.1(5) . 3_655 ?
C47 O5 Cu2 128.7(5) . . ?
C60 O8 Cu2 124.7(6) . 3_757 ?
C5 N1 C1 114.9(8) . . ?
C5 N1 Cu1 122.7(6) . . ?
C1 N1 Cu1 122.3(6) . . ?
C6 N2 C7 113.7(9) . . ?
C6 N2 C8 109.6(8) . . ?
C7 N2 C8 108.8(8) . . ?
C10 N3 C9 109.0(8) . . ?
C10 N3 C11 111.6(8) . . ?
C9 N3 C11 109.3(9) . . ?
C15 N4 C14 118.5(8) . . ?
C15 N4 Cu2 122.2(6) . 1_453 ?
C14 N4 Cu2 119.2(6) . 1_453 ?
C21 N5 C17 117.9(7) . . ?
C21 N5 Cu1 118.5(6) . . ?
C17 N5 Cu1 122.8(6) . . ?
C24 N6 C22 112.1(8) . . ?
C24 N6 C23 107.7(7) . . ?
C22 N6 C23 109.2(7) . . ?
C26 N7 C27 110.7(8) . . ?
C26 N7 C25 108.2(7) . . ?
C27 N7 C25 111.0(7) . . ?
C31 N8 C30 118.5(8) . . ?
C31 N8 Cu2 122.3(6) . . ?
C30 N8 Cu2 119.1(6) . . ?
C61 N9 C63 117.2(7) . . ?
C61 N9 C62 117.8(7) . . ?
C63 N9 C62 117.4(7) . . ?
C65 N10 C64 135(3) . . ?
C65 N10 C66 99(3) . . ?
C64 N10 C66 126(2) . . ?
N1 C1 C2 125.5(9) . . ?
C1 C2 C3 119.1(9) . . ?
C2 C3 C4 118.0(9) . . ?
C2 C3 C6 120.7(9) . . ?
C4 C3 C6 121.3(9) . . ?
C3 C4 C5 118.5(9) . . ?
N1 C5 C4 123.9(9) . . ?
N2 C6 C3 110.9(8) . . ?
N2 C7 C10 109.6(9) . . ?
N2 C8 C9 108.4(9) . . ?
N3 C9 C8 112.7(10) . . ?
N3 C10 C7 110.9(8) . . ?
C12 C11 N3 112.9(9) . . ?
C13 C12 C16 114.9(9) . . ?
C13 C12 C11 121.7(10) . . ?
C16 C12 C11 123.4(10) . . ?
C14 C13 C12 121.9(10) . . ?
C13 C14 N4 121.1(10) . . ?
N4 C15 C16 122.0(9) . . ?
C15 C16 C12 121.5(9) . . ?
N5 C17 C18 122.7(9) . . ?
C17 C18 C19 119.7(9) . . ?
C20 C19 C18 116.6(8) . . ?
C20 C19 C22 123.1(9) . . ?
C18 C19 C22 120.3(9) . . ?
C21 C20 C19 120.8(9) . . ?
N5 C21 C20 122.2(8) . . ?
N6 C22 C19 114.0(8) . . ?
N6 C23 C26 110.7(7) . . ?
N6 C24 C25 110.5(8) . . ?
N7 C25 C24 110.7(7) . . ?
N7 C26 C23 110.0(8) . . ?
N7 C27 C28 111.6(8) . . ?
C32 C28 C29 115.2(8) . . ?
C32 C28 C27 124.2(9) . . ?
C29 C28 C27 120.6(9) . . ?
C30 C29 C28 121.7(9) . . ?
N8 C30 C29 120.7(9) . . ?
N8 C31 C32 121.9(8) . . ?
C31 C32 C28 121.9(9) . . ?
O2 C33 O1 123.7(7) . . ?
O2 C33 C34 120.7(8) . . ?
O1 C33 C34 115.5(8) . . ?
C39 C34 C35 118.7(7) . . ?
C39 C34 C33 120.8(7) . . ?
C35 C34 C33 120.4(7) . . ?
C36 C35 C34 120.3(8) . . ?
C35 C36 C37 120.6(8) . . ?
C38 C37 C36 119.1(7) . . ?
C38 C37 C40 120.7(8) . . ?
C36 C37 C40 120.1(8) . . ?
C37 C38 C39 120.5(8) . . ?
C38 C39 C34 120.8(8) . . ?
C45 C40 C41 118.7(8) . . ?
C45 C40 C37 122.3(8) . . ?
C41 C40 C37 119.0(8) . . ?
C42 C41 C40 119.7(9) . . ?
C43 C42 C41 120.3(9) . . ?
C42 C43 C44 119.0(8) . . ?
C42 C43 C46 118.5(8) . . ?
C44 C43 C46 122.5(8) . . ?
C45 C44 C43 119.9(9) . . ?
C40 C45 C44 122.4(9) . . ?
O3 C46 O4 123.3(7) . . ?
O3 C46 C43 120.6(8) . . ?
O4 C46 C43 116.1(8) . . ?
O3 C46 Cu1 71.3(5) . 3_655 ?
O4 C46 Cu1 52.1(4) . 3_655 ?
C43 C46 Cu1 167.9(7) . 3_655 ?
O6 C47 O5 124.1(7) . . ?
O6 C47 C48 119.0(8) . . ?
O5 C47 C48 116.9(7) . . ?
C53 C48 C49 119.2(7) . . ?
C53 C48 C47 122.0(7) . . ?
C49 C48 C47 118.8(7) . . ?
C50 C49 C48 119.7(7) . . ?
C49 C50 C51 121.2(8) . . ?
C50 C51 C52 117.7(7) . . ?
C50 C51 C54 120.3(7) . . ?
C52 C51 C54 121.9(7) . . ?
C53 C52 C51 121.1(8) . . ?
C52 C53 C48 121.1(8) . . ?
C55 C54 C59 118.1(8) . . ?
C55 C54 C51 121.9(8) . . ?
C59 C54 C51 120.1(8) . . ?
C54 C55 C56 121.2(9) . . ?
C57 C56 C55 121.2(9) . . ?
C56 C57 C58 117.7(8) . . ?
C56 C57 C60 120.4(8) . . ?
C58 C57 C60 121.8(8) . . ?
C59 C58 C57 122.0(9) . . ?
C58 C59 C54 119.7(9) . . ?
O7 C60 O8 125.0(8) . . ?
O7 C60 C57 120.4(9) . . ?
O8 C60 C57 114.4(9) . . ?
O9 C61 N9 119.8(10) . . ?
O10 C64 N10 128(4) . . ?
C67 N11 C69 115.5(6) . . ?
C67 N11 C68 115.9(7) . . ?
C69 N11 C68 115.5(6) . . ?
O11 C67 N11 121.3(10) . . ?

loop_
_geom_bond_atom_site_label_1
_geom_bond_atom_site_label_2
_geom_bond_distance
_geom_bond_site_symmetry_2
_geom_bond_publ_flag
Cu1 O1 1.917(5) . ?
Cu1 N1 1.991(6) . ?
Cu1 O4 1.999(5) 3_645 ?
Cu1 N5 2.015(7) . ?
Cu1 O3 2.416(6) 3_645 ?
Cu1 C46 2.514(8) 3_645 ?
Cu2 O5 1.949(5) . ?
Cu2 O8 1.956(6) 3_747 ?
Cu2 N4 2.005(7) 1_657 ?
Cu2 N8 2.011(7) . ?
Cu2 O1W 2.448(8) . ?
Cu2 O5W 2.896(7) . ?
O1 C33 1.271(10) . ?
O2 C33 1.253(11) . ?
O3 C46 1.215(11) . ?
O4 C46 1.298(11) . ?
O5 C47 1.256(10) . ?
O6 C47 1.245(10) . ?
O7 C60 1.224(11) . ?
O8 C60 1.279(11) . ?
O9 C61 1.250(7) . ?
O10 C64 1.13(4) . ?
N1 C5 1.325(11) . ?
N1 C1 1.329(11) . ?
N2 C6 1.455(13) . ?
N2 C7 1.470(13) . ?
N2 C8 1.475(12) . ?
N3 C10 1.434(11) . ?
N3 C9 1.469(14) . ?
N3 C11 1.476(13) . ?
N4 C15 1.328(11) . ?
N4 C14 1.367(12) . ?
N5 C21 1.330(11) . ?
N5 C17 1.346(11) . ?
N6 C24 1.456(12) . ?
N6 C22 1.477(12) . ?
N6 C23 1.484(11) . ?
N7 C26 1.424(12) . ?
N7 C27 1.447(12) . ?
N7 C25 1.475(11) . ?
N8 C31 1.333(11) . ?
N8 C30 1.343(11) . ?
N9 C61 1.439(5) . ?
N9 C63 1.440(5) . ?
N9 C62 1.441(5) . ?
N10 C65 1.29(3) . ?
N10 C64 1.32(3) . ?
N10 C66 1.54(3) . ?
C1 C2 1.346(13) . ?
C2 C3 1.364(13) . ?
C3 C4 1.369(14) . ?
C3 C6 1.546(13) . ?
C4 C5 1.390(13) . ?
C7 C10 1.479(14) . ?
C8 C9 1.509(16) . ?
C11 C12 1.457(13) . ?
C12 C13 1.392(15) . ?
C12 C16 1.403(14) . ?
C13 C14 1.364(14) . ?
C15 C16 1.366(13) . ?
C17 C18 1.379(13) . ?
C18 C19 1.391(13) . ?
C19 C20 1.385(13) . ?
C19 C22 1.492(13) . ?
C20 C21 1.375(12) . ?
C23 C26 1.506(14) . ?
C24 C25 1.489(13) . ?
C27 C28 1.509(12) . ?
C28 C32 1.370(13) . ?
C28 C29 1.385(14) . ?
C29 C30 1.374(14) . ?
C31 C32 1.359(13) . ?
C33 C34 1.501(11) . ?
C34 C39 1.393(11) . ?
C34 C35 1.395(11) . ?
C35 C36 1.380(11) . ?
C36 C37 1.402(12) . ?
C37 C38 1.374(12) . ?
C37 C40 1.490(10) . ?
C38 C39 1.387(10) . ?
C40 C45 1.362(12) . ?
C40 C41 1.412(12) . ?
C41 C42 1.397(12) . ?
C42 C43 1.395(13) . ?
C43 C44 1.396(13) . ?
C43 C46 1.497(10) . ?
C44 C45 1.377(11) . ?
C47 C48 1.491(10) . ?
C48 C53 1.380(11) . ?
C48 C49 1.405(11) . ?
C49 C50 1.373(10) . ?
C50 C51 1.399(11) . ?
C51 C52 1.404(12) . ?
C51 C54 1.490(10) . ?
C52 C53 1.355(11) . ?
C54 C55 1.366(12) . ?
C54 C59 1.414(12) . ?
C55 C56 1.411(11) . ?
C56 C57 1.366(12) . ?
C57 C58 1.392(13) . ?
C57 C60 1.486(11) . ?
C58 C59 1.388(12) . ?
O11 C67 1.252(7) . ?
N11 C67 1.447(5) . ?
N11 C69 1.448(5) . ?
N11 C68 1.448(5) . ?
